data_2015868
loop_
_publ_author_name
'Schwendtner, Karolina'
'Kolitsch, Uwe'

_publ_section_title
;
 CsAl(H~2~AsO~4~)~2~(HAsO~4~): a new monoclinic protonated arsenate
 with decorated kr\"ohnkite-like chains
;
_journal_coeditor_code IZ3017
_journal_issue 3
_journal_name_full 'Acta Crystallographica Section C'
_journal_page_first i17
_journal_page_last i20
_journal_paper_doi 10.1107/S0108270106045550
_journal_volume 63
_journal_year 2007
_chemical_formula_iupac 'Cs1 Al1 (H2 As1 O4)2 (H1 As1 O4)'
_chemical_formula_structural 'Cs1 Al1 (H2 As1 O4)2 (H1 As1 O4)'
_chemical_formula_sum 'Al As3 Cs H5 O12'
_chemical_formula_weight 581.69
_chemical_name_systematic
;
cesium aluminium bis[dihydrogen arsenate(V)] hydrogen arsenate(V)
;
_space_group_IT_number 9
_symmetry_cell_setting monoclinic
_symmetry_space_group_name_Hall 'C -2yc'
_symmetry_space_group_name_H-M 'C 1 c 1'
_atom_sites_solution_hydrogens difmap
_atom_sites_solution_primary direct
_atom_sites_solution_secondary difmap
_audit_creation_method SHELXL97
_cell_angle_alpha 90.00
_cell_angle_beta 93.11(3)
_cell_angle_gamma 90.00
_cell_formula_units_Z 4
_cell_length_a 4.6340(10)
_cell_length_b 14.672(3)
_cell_length_c 15.153(3)
_cell_measurement_reflns_used 2339
_cell_measurement_temperature 293(2)
_cell_measurement_theta_max 34.972
_cell_measurement_theta_min 2.037
_cell_volume 1028.7(4)
_computing_cell_refinement 'SCALEPACK (Otwinowski <i>et al.</i>,  2003)'
_computing_data_collection 'COLLECT (Nonius, 2003)'
_computing_data_reduction 'SCALEPACK and DENZO (Otwinowski & Minor, 1997)'
_computing_molecular_graphics 'DIAMOND (Brandenburg, 2006)'
_computing_publication_material SHELXL97
_computing_structure_refinement 'SHELXL97 (Sheldrick, 1997)'
_computing_structure_solution 'SHELXS97 (Sheldrick, 1997)'
_diffrn_ambient_temperature 293(2)
_diffrn_measured_fraction_theta_full 0.999
_diffrn_measured_fraction_theta_max 0.999
_diffrn_measurement_device_type 'Nonius KappaCCD'
_diffrn_measurement_method '\f and \w'
_diffrn_radiation_monochromator graphite
_diffrn_radiation_source 'fine-focus sealed tube'
_diffrn_radiation_type MoK\a
_diffrn_radiation_wavelength 0.71073
_diffrn_reflns_av_R_equivalents 0.0319
_diffrn_reflns_av_sigmaI/netI 0.0237
_diffrn_reflns_limit_h_max 7
_diffrn_reflns_limit_h_min -7
_diffrn_reflns_limit_k_max 23
_diffrn_reflns_limit_k_min -23
_diffrn_reflns_limit_l_max 24
_diffrn_reflns_limit_l_min -24
_diffrn_reflns_number 4467
_diffrn_reflns_theta_full 34.97
_diffrn_reflns_theta_max 34.97
_diffrn_reflns_theta_min 2.69
_diffrn_standards_decay_% 0
_diffrn_standards_interval_time 0
_diffrn_standards_number 0
_exptl_absorpt_coefficient_mu 13.322
_exptl_absorpt_correction_T_max 0.7765
_exptl_absorpt_correction_T_min 0.3493
_exptl_absorpt_correction_type multi-scan
_exptl_absorpt_process_details '(SCALEPACK; Otwinowski <i>et al.</i>,  2003)'
_exptl_crystal_colour colorless
_exptl_crystal_density_diffrn 3.756
_exptl_crystal_density_method 'not measured'
_exptl_crystal_description prism
_exptl_crystal_F_000 1072
_exptl_crystal_size_max 0.10
_exptl_crystal_size_mid 0.09
_exptl_crystal_size_min 0.02
_refine_diff_density_max 0.812
_refine_diff_density_min -1.076
_refine_ls_abs_structure_details 'Flack (1983), 2188 Friedel pairs?'
_refine_ls_abs_structure_Flack 0.507(9)
_refine_ls_extinction_coef 0.00190(12)
_refine_ls_extinction_expression Fc^*^=kFc[1+0.001xFc^2^\l^3^/sin(2\q)]^-1/4^
_refine_ls_extinction_method SHELXL97
_refine_ls_goodness_of_fit_ref 1.020
_refine_ls_hydrogen_treatment mixed
_refine_ls_matrix_type full
_refine_ls_number_parameters 170
_refine_ls_number_reflns 4456
_refine_ls_number_restraints 4
_refine_ls_restrained_S_all 1.019
_refine_ls_R_factor_all 0.0270
_refine_ls_R_factor_gt 0.0243
_refine_ls_shift/su_max 0.024
_refine_ls_shift/su_mean 0.001
_refine_ls_structure_factor_coef Fsqd
_refine_ls_weighting_details 'calc w=1/[\s^2^(Fo^2^)+(0.0327P)^2^+4.0552P] where P=(Fo^2^+2Fc^2^)/3'
_refine_ls_weighting_scheme calc
_refine_ls_wR_factor_gt 0.0597
_refine_ls_wR_factor_ref 0.0612
_reflns_number_gt 4221
_reflns_number_total 4456
_reflns_threshold_expression I>2\s(I)
_cod_data_source_file iz3017.cif
_cod_data_source_block I
_cod_original_sg_symbol_H-M 'C c'
_cod_original_formula_sum 'H5 Al As3 Cs O12'
_cod_database_code 2015868
_cod_database_fobs_code 2015868

loop_
_symmetry_equiv_pos_as_xyz
'x, y, z'
'x, -y, z+1/2'
'x+1/2, y+1/2, z'
'x+1/2, -y+1/2, z+1/2'

loop_
_atom_site_type_symbol
_atom_site_label
_atom_site_fract_x
_atom_site_fract_y
_atom_site_fract_z
_atom_site_U_iso_or_equiv
_atom_site_adp_type
_atom_site_calc_flag
_atom_site_refinement_flags
_atom_site_occupancy
Cs Cs1 -0.00002(7) -0.009538(17) 0.00001(2) 0.02820(7) Uani d . 1
Al Al1 -0.0307(3) 0.14086(6) 0.24624(8) 0.00818(13) Uani d . 1
As As1 0.49219(5) 0.21759(2) 0.36942(2) 0.00885(6) Uani d . 1
As As2 0.47210(7) -0.00622(2) 0.24955(3) 0.00921(6) Uani d . 1
As As3 0.44465(5) 0.20973(2) 0.11976(2) 0.00878(6) Uani d . 1
O O1 0.7498(5) 0.14258(16) 0.34791(16) 0.0107(4) Uani d . 1
O O2 0.2138(5) 0.23278(16) 0.29550(17) 0.0113(4) Uani d . 1
O O3 0.3831(6) 0.1974(2) 0.47177(17) 0.0185(5) Uani d . 1
O O4 0.6303(6) 0.32747(18) 0.3707(2) 0.0224(6) Uani d . 1
H H4 0.7859 0.3283 0.3992 0.034 Uiso calc R 1
O O5 0.7187(5) 0.04969(17) 0.19569(17) 0.0111(4) Uani d . 1
O O6 0.2129(5) 0.04928(17) 0.30031(17) 0.0116(4) Uani d . 1
O O7 0.3175(7) -0.07964(19) 0.1726(2) 0.0198(5) Uani d . 1
H H7 0.2986 -0.1300 0.1951 0.030 Uiso calc R 1
O O8 0.6294(6) -0.0709(2) 0.3336(2) 0.0194(5) Uani d . 1
H H8 0.7681 -0.0985 0.3154 0.029 Uiso calc R 1
O O9 0.1886(5) 0.13530(17) 0.14408(17) 0.0120(4) Uani d . 1
O O10 0.7244(5) 0.23282(16) 0.19080(16) 0.0108(4) Uani d . 1
O O11 0.5659(6) 0.1710(2) 0.02259(19) 0.0202(5) Uani d . 1
H H11 0.6817 0.2076 0.0039 0.030 Uiso calc R 1
O O12 0.2957(6) 0.31461(18) 0.0985(2) 0.0179(5) Uani d . 1
H H12 0.1507 0.3090 0.0654 0.027 Uiso calc R 1

loop_
_atom_site_aniso_label
_atom_site_aniso_U_11
_atom_site_aniso_U_22
_atom_site_aniso_U_33
_atom_site_aniso_U_12
_atom_site_aniso_U_13
_atom_site_aniso_U_23
Cs1 0.04127(16) 0.02128(11) 0.02123(10) -0.00028(11) -0.00575(9) -0.00348(9)
Al1 0.0062(3) 0.0095(3) 0.0089(3) 0.0002(3) 0.0004(2) 0.0002(3)
As1 0.00701(13) 0.01019(12) 0.00932(14) 0.00092(9) 0.00010(10) -0.00164(9)
As2 0.00697(11) 0.00857(11) 0.01210(12) 0.00053(11) 0.00069(9) 0.00054(11)
As3 0.00777(13) 0.01035(12) 0.00817(14) -0.00140(9) -0.00011(10) 0.00064(10)
O1 0.0079(9) 0.0130(10) 0.0115(10) 0.0035(7) 0.0030(8) 0.0027(8)
O2 0.0081(10) 0.0109(9) 0.0145(11) 0.0001(7) -0.0027(8) 0.0007(8)
O3 0.0179(12) 0.0294(13) 0.0082(10) 0.0044(10) 0.0019(9) -0.0011(9)
O4 0.0170(12) 0.0117(11) 0.0379(17) -0.0040(9) -0.0035(11) -0.0045(10)
O5 0.0079(9) 0.0126(9) 0.0132(10) -0.0027(7) 0.0023(8) -0.0005(8)
O6 0.0095(10) 0.0127(10) 0.0127(10) 0.0031(7) 0.0027(8) 0.0020(8)
O7 0.0215(13) 0.0128(10) 0.0245(13) -0.0054(9) -0.0044(10) -0.0053(9)
O8 0.0162(12) 0.0189(12) 0.0228(13) 0.0060(9) 0.0000(10) 0.0089(10)
O9 0.0077(10) 0.0155(10) 0.0127(11) -0.0032(7) 0.0018(8) -0.0002(8)
O10 0.0080(10) 0.0116(9) 0.0123(10) -0.0013(7) -0.0037(8) 0.0019(8)
O11 0.0191(12) 0.0285(13) 0.0138(11) -0.0085(10) 0.0078(9) -0.0047(10)
O12 0.0167(12) 0.0126(10) 0.0236(13) 0.0010(8) -0.0072(9) 0.0056(9)

loop_
_atom_type_symbol
_atom_type_description
_atom_type_scat_dispersion_real
_atom_type_scat_dispersion_imag
_atom_type_scat_source
H H 0.0000 0.0000 'International Tables Vol C Tables 4.2.6.8 and 6.1.1.4'
O O 0.0106 0.0060 'International Tables Vol C Tables 4.2.6.8 and 6.1.1.4'
Al Al 0.0645 0.0514 'International Tables Vol C Tables 4.2.6.8 and 6.1.1.4'
As As 0.0499 2.0058 'International Tables Vol C Tables 4.2.6.8 and 6.1.1.4'
Cs Cs -0.3680 2.1192 'International Tables Vol C Tables 4.2.6.8 and 6.1.1.4'

loop_
_geom_angle_atom_site_label_1
_geom_angle_atom_site_label_2
_geom_angle_atom_site_label_3
_geom_angle_site_symmetry_1
_geom_angle_site_symmetry_3
_geom_angle
_geom_angle_publ_flag
O2 Al1 O1 . 1_455 90.35(12) no
O2 Al1 O9 . . 90.96(12) no
O1 Al1 O9 1_455 . 178.30(11) no
O2 Al1 O5 . 1_455 179.04(12) no
O1 Al1 O5 1_455 1_455 89.65(12) no
O9 Al1 O5 . 1_455 89.06(12) no
O2 Al1 O6 . . 90.28(12) no
O1 Al1 O6 1_455 . 89.51(11) no
O9 Al1 O6 . . 89.40(12) no
O5 Al1 O6 1_455 . 90.67(10) no
O2 Al1 O10 . 1_455 89.93(10) no
O1 Al1 O10 1_455 1_455 90.90(11) no
O9 Al1 O10 . 1_455 90.18(12) no
O5 Al1 O10 1_455 1_455 89.12(11) no
O6 Al1 O10 . 1_455 179.54(13) no
O1 As1 O2 . . 119.33(12) no
O1 As1 O3 . . 108.52(13) no
O2 As1 O3 . . 112.35(13) no
O1 As1 O4 . . 110.36(14) no
O2 As1 O4 . . 98.87(13) no
O3 As1 O4 . . 106.38(16) no
O5 As2 O6 . . 121.14(11) no
O5 As2 O7 . . 104.46(14) no
O6 As2 O7 . . 109.54(14) no
O5 As2 O8 . . 111.23(13) no
O6 As2 O8 . . 102.39(14) no
O7 As2 O8 . . 107.56(14) no
O9 As3 O10 . . 121.71(12) no
O9 As3 O11 . . 104.18(13) no
O10 As3 O11 . . 110.07(14) no
O9 As3 O12 . . 110.25(13) no
O10 As3 O12 . . 103.28(13) no
O11 As3 O12 . . 106.61(15) no
As1 O4 H4 . . 109.5 no
As2 O7 H7 . . 109.5 no
As2 O8 H8 . . 109.5 no
As3 O11 H11 . . 109.5 no
As3 O12 H12 . . 109.5 no

loop_
_geom_bond_atom_site_label_1
_geom_bond_atom_site_label_2
_geom_bond_site_symmetry_2
_geom_bond_distance
_geom_bond_publ_flag
Cs1 O7 . 3.107(3) yes
Cs1 O9 . 3.137(3) yes
Cs1 O12 3_445 3.152(3) yes
Cs1 O1 2_454 3.190(2) yes
Cs1 O8 2_454 3.199(3) yes
Cs1 O6 2_554 3.285(3) yes
Cs1 O3 2_554 3.319(3) yes
Cs1 O11 1_455 3.355(3) yes
Cs1 O4 4_454 3.386(3) yes
Cs1 O5 1_455 3.415(3) yes
Cs1 O11 . 3.730(3) yes
Al1 O2 . 1.889(3) yes
Al1 O1 1_455 1.892(3) yes
Al1 O9 . 1.899(3) yes
Al1 O5 1_455 1.905(3) yes
Al1 O6 . 1.911(3) yes
Al1 O10 1_455 1.926(3) yes
As1 O1 . 1.669(2) yes
As1 O2 . 1.677(2) yes
As1 O3 . 1.683(3) yes
As1 O4 . 1.734(3) yes
As2 O5 . 1.657(2) yes
As2 O6 . 1.673(2) yes
As2 O7 . 1.716(3) yes
As2 O8 . 1.718(3) yes
As3 O9 . 1.668(2) yes
As3 O10 . 1.674(2) yes
As3 O11 . 1.702(3) yes
As3 O12 . 1.710(3) yes

loop_
_geom_hbond_atom_site_label_D
_geom_hbond_atom_site_label_H
_geom_hbond_atom_site_label_A
_geom_hbond_site_symmetry_A
_geom_hbond_distance_DH
_geom_hbond_distance_HA
_geom_hbond_distance_DA
_geom_hbond_angle_DHA
O4 H4 O11 4 0.82 2.22 2.978(4) 154.3
O7 H7 O10 3_445 0.82 2.04 2.801(4) 153.7
O8 H8 O4 3_545 0.82 2.13 2.791(4) 137.3
O11 H11 O3 4_554 0.82 1.76 2.569(4) 168.6
O12 H12 O3 4_454 0.82 1.84 2.641(4) 166.9
